data_7129458
loop_
_publ_author_name
'Schneider, Selina'
'von H\"anisch, Carsten'

_publ_section_title
;
 Trapping reactions with highly unstable hydrides of antimony and bismuth
;
_journal_name_full 'Chemical Communications'
_journal_paper_doi 10.1039/D1CC06741A
_journal_year 2022
_chemical_formula_moiety 'C64 H87 Bi Cl2 Ga2 N4'
_chemical_formula_sum 'C64 H87 Bi Cl2 Ga2 N4'
_chemical_formula_weight 1331.76
_chemical_properties_physical Air-sensitive,Moisture-sensitive,Oxygen-sensitive,Light-sensitive
_space_group_crystal_system triclinic
_space_group_IT_number 2
_space_group_name_Hall '-P 1'
_space_group_name_H-M_alt 'P -1'
_symmetry_Int_Tables_number 2
_atom_sites_solution_primary dual
_audit_creation_date 2021-09-19
_audit_creation_method
;
Olex2 1.2
(compiled 2018.05.29 svn.r3508 for OlexSys, GUI svn.r5506)
;
_audit_update_record
;
2021-11-29 deposited with the CCDC.	2021-12-22 downloaded from the CCDC.
;
_cell_angle_alpha 105.047(6)
_cell_angle_beta 100.889(6)
_cell_angle_gamma 98.819(7)
_cell_formula_units_Z 2
_cell_length_a 14.3525(11)
_cell_length_b 15.4208(13)
_cell_length_c 17.6984(14)
_cell_measurement_reflns_used 19058
_cell_measurement_temperature 100
_cell_measurement_theta_max 28.46
_cell_measurement_theta_min 1.35
_cell_volume 3629.2(5)
_computing_molecular_graphics 'Olex2 (Dolomanov et al., 2009)'
_computing_publication_material 'Olex2 (Dolomanov et al., 2009)'
_computing_structure_refinement 'olex2.refine (Bourhis et al., 2015)'
_computing_structure_solution 'ShelXT (Sheldrick, 2015)'
_diffrn_ambient_temperature 100
_diffrn_detector 'image plate ( 34 cm diameter )'
_diffrn_detector_area_resol_mean 6.67
_diffrn_detector_type 'STOE Imaging Plate'
_diffrn_measured_fraction_theta_full 0.9914
_diffrn_measured_fraction_theta_max 0.9914
_diffrn_measurement_device '2-circle diffractometer'
_diffrn_measurement_device_type 'IPDS 2'
_diffrn_measurement_method 'rotation method, \w scans'
_diffrn_radiation_collimation '0.5 mm, multiple pinhole'
_diffrn_radiation_monochromator 'planar graphite'
_diffrn_radiation_polarisn_norm 0
_diffrn_radiation_probe x-ray
_diffrn_radiation_type 'Mo K\a'
_diffrn_radiation_wavelength 0.71073
_diffrn_reflns_av_R_equivalents 0.0361
_diffrn_reflns_av_unetI/netI 0.0428
_diffrn_reflns_limit_h_max 19
_diffrn_reflns_limit_h_min -19
_diffrn_reflns_limit_k_max 21
_diffrn_reflns_limit_k_min -21
_diffrn_reflns_limit_l_max 24
_diffrn_reflns_limit_l_min -24
_diffrn_reflns_number 58852
_diffrn_reflns_theta_full 29.1808
_diffrn_reflns_theta_max 29.18
_diffrn_reflns_theta_min 1.56
_diffrn_source 'sealed X-ray tube, 12 x 0.4 mm long-fine focus'
_diffrn_source_current 0.000
_diffrn_source_power 0.000
_diffrn_source_voltage 0
_exptl_absorpt_coefficient_mu 3.264
_exptl_absorpt_correction_T_max 0.3891
_exptl_absorpt_correction_T_min 0.2559
_exptl_absorpt_correction_type sphere
_exptl_absorpt_process_details 'STOE X-AREA, LANA, 1.83.8'
_exptl_crystal_colour yellow
_exptl_crystal_colour_primary yellow
_exptl_crystal_density_diffrn 1.2186
_exptl_crystal_description block
_exptl_crystal_F_000 1350.1042
_exptl_crystal_size_rad 0.104
_refine_diff_density_max 1.4567
_refine_diff_density_min -0.6094
_refine_diff_density_rms 0.1398
_refine_ls_d_res_high 0.7289
_refine_ls_d_res_low 13.0272
_refine_ls_goodness_of_fit_ref 0.9302
_refine_ls_hydrogen_treatment constr
_refine_ls_matrix_type full
_refine_ls_number_constraints 134
_refine_ls_number_parameters 678
_refine_ls_number_reflns 19467
_refine_ls_number_restraints 0
_refine_ls_restrained_S_all 0.9302
_refine_ls_R_factor_all 0.0364
_refine_ls_R_factor_gt 0.0276
_refine_ls_shift/su_max 0.0001
_refine_ls_shift/su_mean 0.0000
_refine_ls_structure_factor_coef Fsqd
_refine_ls_weighting_details 'w=1/[\s^2^(Fo^2^)+(0.0465P)^2^] where P=(Fo^2^+2Fc^2^)/3'
_refine_ls_weighting_scheme calc
_refine_ls_wR_factor_gt 0.0681
_refine_ls_wR_factor_ref 0.0702
_reflns_Friedel_coverage 0.0
_reflns_limit_h_max 19
_reflns_limit_h_min -19
_reflns_limit_k_max 20
_reflns_limit_k_min -21
_reflns_limit_l_max 24
_reflns_limit_l_min 0
_reflns_number_gt 16269
_reflns_number_total 19467
_reflns_threshold_expression I>=2u(I)
_cod_data_source_file d1cc06741a2.cif
_cod_data_source_block compound-4
_cod_database_code 7129458
_olex2_refinement_description
;
1. Fixed Uiso
 At 1.2 times of:
  All C(H) groups
 At 1.5 times of:
  All C(H,H,H) groups
2.a Ternary CH refined with riding coordinates:
 C41(H41), C24(H24), C15(H15), C44(H44), C27(H27), C56(H56), C12(H12), C53(H53)
2.b Aromatic/amide H refined with riding coordinates:
 C60(H60), C64(H64), C31(H31), C21(H21), C63(H63), C20(H20), C22(H22),
 C10(H10), C8(H8), C9(H9), C37(H37), C39(H39), C51(H51), C49(H49), C38(H38),
 C61(H61), C62(H62), C2(H2), C50(H50)
2.c Idealised Me refined as rotating group:
 C33(H33a,H33b,H33c), C42(H42a,H42b,H42c), C28(H28a,H28b,H28c), C46(H46a,H46b,
 H46c), C34(H34a,H34b,H34c), C25(H25a,H25b,H25c), C17(H17a,H17b,H17c), C43(H43a,
 H43b,H43c), C4(H4a,H4b,H4c), C16(H16a,H16b,H16c), C5(H5a,H5b,H5c), C26(H26a,
 H26b,H26c), C45(H45a,H45b,H45c), C55(H55a,H55b,H55c), C14(H14a,H14b,H14c),
 C29(H29a,H29b,H29c), C13(H13a,H13b,H13c), C54(H54a,H54b,H54c), C57(H57a,H57b,
 H57c), C58(H58a,H58b,H58c)
;
_olex2_submission_special_instructions 'No special instructions were received'

loop_
_space_group_symop_id
_space_group_symop_operation_xyz
1 x,y,z
2 -x,-y,-z

loop_
_atom_site_label
_atom_site_type_symbol
_atom_site_fract_x
_atom_site_fract_y
_atom_site_fract_z
_atom_site_U_iso_or_equiv
_atom_site_adp_type
_atom_site_occupancy
_atom_site_refinement_flags_posn
Bi1 Bi 0.242674(6) 0.658410(6) 0.263996(5) 0.01589(3) Uani 1.000000 .
Ga2 Ga 0.143928(18) 0.661910(17) 0.381497(15) 0.01417(5) Uani 1.000000 .
Ga1 Ga 0.431361(18) 0.751662(17) 0.313483(15) 0.01435(5) Uani 1.000000 .
Cl1 Cl 0.47322(4) 0.87485(4) 0.41996(4) 0.02095(12) Uani 1.000000 .
Cl2 Cl 0.20084(5) 0.60372(4) 0.47904(4) 0.02181(12) Uani 1.000000 .
N1 N 0.55163(14) 0.70387(14) 0.31671(12) 0.0157(4) Uani 1.000000 .
N3 N 0.01340(14) 0.58083(13) 0.32968(12) 0.0147(4) Uani 1.000000 .
N4 N 0.09315(14) 0.76601(13) 0.43507(12) 0.0158(4) Uani 1.000000 .
N2 N 0.44947(14) 0.80561(14) 0.22483(12) 0.0154(4) Uani 1.000000 .
C30 C -0.05968(17) 0.59024(16) 0.36551(14) 0.0161(4) Uani 1.000000 .
C36 C 0.00071(17) 0.41546(16) 0.26473(15) 0.0174(5) Uani 1.000000 .
C35 C -0.00114(16) 0.50386(16) 0.25760(14) 0.0165(5) Uani 1.000000 .
C59 C 0.27152(17) 0.51748(17) 0.26127(15) 0.0191(5) Uani 1.000000 .
C11 C 0.31343(18) 0.74311(17) 0.10570(14) 0.0184(5) Uani 1.000000 .
C41 C 0.01603(18) 0.39415(17) 0.34466(15) 0.0192(5) Uani 1.000000 .
H41 H 0.01541(18) 0.45086(17) 0.38749(15) 0.0230(6) Uiso 1.000000 R
C60 C 0.21965(18) 0.44482(18) 0.19433(16) 0.0224(5) Uani 1.000000 .
H60 H 0.17398(18) 0.45574(18) 0.15331(16) 0.0268(6) Uiso 1.000000 R
C32 C 0.00986(17) 0.75040(16) 0.45822(14) 0.0166(5) Uani 1.000000 .
C33 C -0.15427(17) 0.51967(17) 0.33749(16) 0.0204(5) Uani 1.000000 .
H33a H -0.1594(6) 0.4805(8) 0.2829(5) 0.0306(8) Uiso 1.000000 GR
H33b H -0.1560(6) 0.4817(8) 0.3741(6) 0.0306(8) Uiso 1.000000 GR
H33c H -0.20872(18) 0.55103(17) 0.3373(11) 0.0306(8) Uiso 1.000000 GR
C24 C 0.53220(18) 0.53829(18) 0.18617(15) 0.0207(5) Uani 1.000000 .
H24 H 0.50023(18) 0.59105(18) 0.18370(15) 0.0249(6) Uiso 1.000000 R
C23 C 0.59536(17) 0.62350(17) 0.41857(15) 0.0186(5) Uani 1.000000 .
C15 C 0.34779(18) 0.65261(17) 0.08572(15) 0.0186(5) Uani 1.000000 .
H15 H 0.37239(18) 0.64042(17) 0.13789(15) 0.0223(6) Uiso 1.000000 R
C6 C 0.36613(17) 0.81821(17) 0.17195(14) 0.0177(5) Uani 1.000000 .
C64 C 0.33750(18) 0.50009(18) 0.32042(16) 0.0221(5) Uani 1.000000 .
H64 H 0.37240(18) 0.54904(18) 0.36685(16) 0.0265(6) Uiso 1.000000 R
C18 C 0.56827(16) 0.62152(17) 0.33775(15) 0.0166(5) Uani 1.000000 .
C42 C 0.11510(18) 0.36925(19) 0.36546(16) 0.0224(5) Uani 1.000000 .
H42a H 0.1166(5) 0.3125(7) 0.3253(7) 0.0337(8) Uiso 1.000000 GR
H42b H 0.1663(2) 0.4192(6) 0.3654(11) 0.0337(8) Uiso 1.000000 GR
H42c H 0.1257(6) 0.3602(13) 0.4190(5) 0.0337(8) Uiso 1.000000 GR
C40 C -0.01678(17) 0.52047(16) 0.18234(14) 0.0168(5) Uani 1.000000 .
C47 C 0.14336(17) 0.86088(16) 0.45451(14) 0.0168(5) Uani 1.000000 .
C31 C -0.05626(17) 0.66679(16) 0.43087(14) 0.0173(5) Uani 1.000000 .
H31 H -0.10515(17) 0.66036(16) 0.45969(14) 0.0207(6) Uiso 1.000000 R
C3 C 0.62853(17) 0.75662(16) 0.30591(14) 0.0171(5) Uani 1.000000 .
C44 C -0.02508(17) 0.61571(17) 0.17489(15) 0.0183(5) Uani 1.000000 .
H44 H 0.02301(17) 0.66218(17) 0.22169(15) 0.0219(6) Uiso 1.000000 R
C19 C 0.56137(17) 0.54114(17) 0.27441(15) 0.0180(5) Uani 1.000000 .
C21 C 0.61151(18) 0.46514(17) 0.37386(17) 0.0223(5) Uani 1.000000 .
H21 H 0.62772(18) 0.41216(17) 0.38632(17) 0.0268(6) Uiso 1.000000 R
C7 C 0.33760(18) 0.90340(17) 0.18895(15) 0.0190(5) Uani 1.000000 .
C63 C 0.3534(2) 0.4120(2) 0.31274(18) 0.0281(6) Uani 1.000000 .
H63 H 0.3998(2) 0.4012(2) 0.35330(18) 0.0337(7) Uiso 1.000000 R
C28 C 0.51424(19) 0.6968(2) 0.52458(16) 0.0255(6) Uani 1.000000 .
H28a H 0.4544(2) 0.6889(14) 0.4839(4) 0.0382(8) Uiso 1.000000 GR
H28b H 0.5121(8) 0.6423(8) 0.5435(11) 0.0382(8) Uiso 1.000000 GR
H28c H 0.5204(8) 0.7511(6) 0.5701(8) 0.0382(8) Uiso 1.000000 GR
C20 C 0.58335(18) 0.46408(17) 0.29469(16) 0.0216(5) Uani 1.000000 .
H20 H 0.57883(18) 0.40940(17) 0.25296(16) 0.0260(6) Uiso 1.000000 R
C1 C 0.53846(18) 0.83888(16) 0.22030(14) 0.0182(5) Uani 1.000000 .
C27 C 0.60161(18) 0.70918(17) 0.48740(15) 0.0193(5) Uani 1.000000 .
H27 H 0.59889(18) 0.76176(17) 0.46439(15) 0.0231(6) Uiso 1.000000 R
C22 C 0.61608(18) 0.54411(18) 0.43541(16) 0.0212(5) Uani 1.000000 .
H22 H 0.63363(18) 0.54396(18) 0.48989(16) 0.0254(6) Uiso 1.000000 R
C46 C -0.12657(18) 0.63317(18) 0.17992(16) 0.0224(5) Uani 1.000000 .
H46a H -0.1752(2) 0.5895(9) 0.1339(6) 0.0335(8) Uiso 1.000000 GR
H46b H -0.1403(6) 0.6252(13) 0.2302(6) 0.0335(8) Uiso 1.000000 GR
H46c H -0.1290(5) 0.6960(5) 0.1789(12) 0.0335(8) Uiso 1.000000 GR
C10 C 0.23048(19) 0.75407(18) 0.05754(15) 0.0221(5) Uani 1.000000 .
H10 H 0.19411(19) 0.70426(18) 0.01235(15) 0.0265(6) Uiso 1.000000 R
C34 C -0.01708(19) 0.82875(18) 0.51552(16) 0.0231(5) Uani 1.000000 .
H34a H 0.0392(5) 0.8608(9) 0.5605(6) 0.0346(8) Uiso 1.000000 GR
H34b H -0.0371(14) 0.8719(7) 0.4869(3) 0.0346(8) Uiso 1.000000 GR
H34c H -0.0708(10) 0.8043(2) 0.5363(9) 0.0346(8) Uiso 1.000000 GR
C52 C 0.21859(18) 0.90046(17) 0.52406(15) 0.0196(5) Uani 1.000000 .
C8 C 0.25273(19) 0.90989(18) 0.13876(15) 0.0218(5) Uani 1.000000 .
H8 H 0.23110(19) 0.96608(18) 0.14933(15) 0.0262(6) Uiso 1.000000 R
C9 C 0.19982(19) 0.83630(19) 0.07421(16) 0.0239(5) Uani 1.000000 .
H9 H 0.14218(19) 0.84212(19) 0.04111(16) 0.0287(6) Uiso 1.000000 R
C25 C 0.4597(2) 0.45000(19) 0.13410(17) 0.0276(6) Uani 1.000000 .
H25a H 0.4896(6) 0.3971(2) 0.1347(10) 0.0413(9) Uiso 1.000000 GR
H25b H 0.4017(7) 0.4437(8) 0.1556(8) 0.0413(9) Uiso 1.000000 GR
H25c H 0.4414(12) 0.4526(6) 0.0786(3) 0.0413(9) Uiso 1.000000 GR
C37 C -0.01295(18) 0.34368(17) 0.19359(16) 0.0214(5) Uani 1.000000 .
H37 H -0.01243(18) 0.28316(17) 0.19669(16) 0.0256(6) Uiso 1.000000 R
C39 C -0.02954(18) 0.44655(18) 0.11345(15) 0.0203(5) Uani 1.000000 .
H39 H -0.04001(18) 0.45641(18) 0.06199(15) 0.0243(6) Uiso 1.000000 R
C17 C 0.4322(2) 0.65937(19) 0.04483(16) 0.0254(6) Uani 1.000000 .
H17a H 0.4122(5) 0.6767(13) -0.0043(7) 0.0381(8) Uiso 1.000000 GR
H17b H 0.4877(5) 0.7060(10) 0.0816(5) 0.0381(8) Uiso 1.000000 GR
H17c H 0.4508(10) 0.5997(4) 0.0309(11) 0.0381(8) Uiso 1.000000 GR
C56 C 0.24850(19) 0.84865(18) 0.58369(15) 0.0212(5) Uani 1.000000 .
H56 H 0.20224(19) 0.78769(18) 0.56601(15) 0.0254(6) Uiso 1.000000 R
C12 C 0.39399(19) 0.98700(17) 0.25896(16) 0.0231(5) Uani 1.000000 .
H12 H 0.45602(19) 0.97230(17) 0.28354(16) 0.0277(6) Uiso 1.000000 R
C51 C 0.26668(19) 0.99146(17) 0.53895(16) 0.0232(5) Uani 1.000000 .
H51 H 0.31997(19) 1.01869(17) 0.58443(16) 0.0278(6) Uiso 1.000000 R
C43 C -0.0653(2) 0.31673(18) 0.34499(17) 0.0266(6) Uani 1.000000 .
H43a H -0.1286(2) 0.3301(7) 0.3257(11) 0.0399(9) Uiso 1.000000 GR
H43b H -0.0598(9) 0.2582(3) 0.3095(9) 0.0399(9) Uiso 1.000000 GR
H43c H -0.0593(9) 0.3126(9) 0.4000(3) 0.0399(9) Uiso 1.000000 GR
C49 C 0.1612(2) 1.00340(18) 0.42196(16) 0.0240(5) Uani 1.000000 .
H49 H 0.1409(2) 1.03971(18) 0.38866(16) 0.0288(6) Uiso 1.000000 R
C4 C 0.5544(2) 0.89473(19) 0.16378(16) 0.0247(5) Uani 1.000000 .
H4a H 0.4974(6) 0.8773(10) 0.1184(6) 0.0370(8) Uiso 1.000000 GR
H4b H 0.5646(14) 0.9602(2) 0.1926(4) 0.0370(8) Uiso 1.000000 GR
H4c H 0.6118(9) 0.8830(11) 0.1436(9) 0.0370(8) Uiso 1.000000 GR
C53 C 0.03033(19) 0.87150(18) 0.32695(16) 0.0234(5) Uani 1.000000 .
H53 H 0.00078(19) 0.80787(18) 0.32564(16) 0.0281(6) Uiso 1.000000 R
C38 C -0.02713(18) 0.35883(18) 0.11925(15) 0.0221(5) Uani 1.000000 .
H38 H -0.03525(18) 0.30922(18) 0.07197(15) 0.0265(6) Uiso 1.000000 R
C61 C 0.2344(2) 0.35566(19) 0.18713(18) 0.0293(6) Uani 1.000000 .
H61 H 0.1982(2) 0.30613(19) 0.14166(18) 0.0352(7) Uiso 1.000000 R
C16 C 0.26681(19) 0.57008(18) 0.03407(16) 0.0242(5) Uani 1.000000 .
H16a H 0.2112(6) 0.5682(8) 0.0588(6) 0.0363(8) Uiso 1.000000 GR
H16b H 0.2467(10) 0.5760(7) -0.0201(4) 0.0363(8) Uiso 1.000000 GR
H16c H 0.2907(5) 0.5133(2) 0.0305(10) 0.0363(8) Uiso 1.000000 GR
C48 C 0.11292(18) 0.91181(17) 0.40247(15) 0.0203(5) Uani 1.000000 .
C62 C 0.3015(2) 0.33974(19) 0.24599(19) 0.0300(6) Uani 1.000000 .
H62 H 0.3122(2) 0.27940(19) 0.24081(19) 0.0360(8) Uiso 1.000000 R
C2 C 0.62242(17) 0.82344(17) 0.26634(15) 0.0179(5) Uani 1.000000 .
H2 H 0.68192(17) 0.86342(17) 0.27089(15) 0.0214(6) Uiso 1.000000 R
C5 C 0.72939(17) 0.74312(18) 0.33668(16) 0.0206(5) Uani 1.000000 .
H5a H 0.7431(5) 0.7562(12) 0.3954(2) 0.0310(7) Uiso 1.000000 GR
H5b H 0.7332(4) 0.6795(4) 0.3120(9) 0.0310(7) Uiso 1.000000 GR
H5c H 0.7772(2) 0.7850(9) 0.3226(10) 0.0310(7) Uiso 1.000000 GR
C50 C 0.2378(2) 1.04207(18) 0.48861(17) 0.0264(6) Uani 1.000000 .
H50 H 0.2709(2) 1.10396(18) 0.49987(17) 0.0317(7) Uiso 1.000000 R
C26 C 0.6219(2) 0.5506(2) 0.15134(17) 0.0270(6) Uani 1.000000 .
H26a H 0.6649(7) 0.6103(6) 0.1816(8) 0.0406(9) Uiso 1.000000 GR
H26b H 0.6567(8) 0.5015(8) 0.1557(11) 0.0406(9) Uiso 1.000000 GR
H26c H 0.6014(2) 0.5478(14) 0.0946(4) 0.0406(9) Uiso 1.000000 GR
C45 C -0.00232(19) 0.63151(19) 0.09771(15) 0.0228(5) Uani 1.000000 .
H45a H 0.0607(7) 0.6168(13) 0.0928(6) 0.0342(8) Uiso 1.000000 GR
H45b H -0.0529(8) 0.5918(10) 0.05096(17) 0.0342(8) Uiso 1.000000 GR
H45c H -0.0002(14) 0.6960(4) 0.1000(5) 0.0342(8) Uiso 1.000000 GR
C55 C -0.0495(2) 0.9269(2) 0.32669(18) 0.0300(6) Uani 1.000000 .
H55a H -0.0738(11) 0.9308(12) 0.3753(7) 0.0449(9) Uiso 1.000000 GR
H55b H -0.0229(4) 0.9889(5) 0.3257(13) 0.0449(9) Uiso 1.000000 GR
H55c H -0.1028(7) 0.8964(8) 0.2789(7) 0.0449(9) Uiso 1.000000 GR
C14 C 0.3370(2) 1.0089(2) 0.32404(17) 0.0290(6) Uani 1.000000 .
H14a H 0.2775(8) 1.0267(14) 0.3021(4) 0.0434(9) Uiso 1.000000 GR
H14b H 0.3202(13) 0.9543(5) 0.3415(9) 0.0434(9) Uiso 1.000000 GR
H14c H 0.3770(6) 1.0595(10) 0.3702(6) 0.0434(9) Uiso 1.000000 GR
C29 C 0.69630(19) 0.73365(18) 0.55214(16) 0.0231(5) Uani 1.000000 .
H29a H 0.7009(7) 0.6829(6) 0.5755(8) 0.0347(8) Uiso 1.000000 GR
H29b H 0.75144(19) 0.7442(13) 0.5280(3) 0.0347(8) Uiso 1.000000 GR
H29c H 0.6974(6) 0.7895(8) 0.5945(6) 0.0347(8) Uiso 1.000000 GR
C13 C 0.4196(2) 1.07098(19) 0.22975(19) 0.0334(7) Uani 1.000000 .
H13a H 0.4576(13) 1.0566(5) 0.1893(10) 0.0501(10) Uiso 1.000000 GR
H13b H 0.3598(2) 1.0870(9) 0.2058(12) 0.0501(10) Uiso 1.000000 GR
H13c H 0.4579(13) 1.1230(5) 0.2755(3) 0.0501(10) Uiso 1.000000 GR
C54 C 0.0688(2) 0.8646(2) 0.25126(17) 0.0284(6) Uani 1.000000 .
H54a H 0.1038(13) 0.9255(3) 0.2537(6) 0.0427(9) Uiso 1.000000 GR
H54b H 0.1129(12) 0.8219(11) 0.2480(7) 0.0427(9) Uiso 1.000000 GR
H54c H 0.0143(2) 0.8421(14) 0.20355(18) 0.0427(9) Uiso 1.000000 GR
C57 C 0.3501(2) 0.8312(2) 0.58401(19) 0.0314(6) Uani 1.000000 .
H57a H 0.3529(5) 0.7992(13) 0.5291(3) 0.0471(9) Uiso 1.000000 GR
H57b H 0.3973(3) 0.8900(2) 0.6038(12) 0.0471(9) Uiso 1.000000 GR
H57c H 0.3656(6) 0.7932(12) 0.6193(10) 0.0471(9) Uiso 1.000000 GR
C58 C 0.2431(2) 0.8993(2) 0.66894(16) 0.0309(6) Uani 1.000000 .
H58a H 0.2890(12) 0.9589(7) 0.6881(5) 0.0463(9) Uiso 1.000000 GR
H58b H 0.1771(5) 0.9090(13) 0.6682(3) 0.0463(9) Uiso 1.000000 GR
H58c H 0.2598(15) 0.8625(7) 0.7050(3) 0.0463(9) Uiso 1.000000 GR

loop_
_atom_site_aniso_label
_atom_site_aniso_U_11
_atom_site_aniso_U_22
_atom_site_aniso_U_33
_atom_site_aniso_U_12
_atom_site_aniso_U_13
_atom_site_aniso_U_23
Bi1 0.01202(4) 0.01897(5) 0.01629(5) 0.00235(3) 0.00416(3) 0.00456(3)
Ga2 0.01161(11) 0.01505(12) 0.01452(12) 0.00251(9) 0.00330(10) 0.00219(9)
Ga1 0.01218(11) 0.01581(12) 0.01510(12) 0.00259(9) 0.00393(10) 0.00442(9)
Cl1 0.0238(3) 0.0192(3) 0.0176(3) 0.0048(2) 0.0046(2) 0.0019(2)
Cl2 0.0228(3) 0.0225(3) 0.0192(3) 0.0067(2) 0.0014(2) 0.0063(2)
N1 0.0124(9) 0.0179(10) 0.0164(10) 0.0028(8) 0.0032(8) 0.0049(8)
N3 0.0125(9) 0.0158(9) 0.0145(9) 0.0025(7) 0.0026(8) 0.0029(7)
N4 0.0142(9) 0.0147(9) 0.0172(10) 0.0019(7) 0.0046(8) 0.0025(8)
N2 0.0150(9) 0.0165(9) 0.0142(9) 0.0030(8) 0.0038(8) 0.0037(7)
C30 0.0145(11) 0.0180(11) 0.0166(11) 0.0039(9) 0.0033(9) 0.0065(9)
C36 0.0111(10) 0.0192(11) 0.0195(12) 0.0020(9) 0.0041(9) 0.0021(9)
C35 0.0120(10) 0.0190(11) 0.0148(11) 0.0011(9) 0.0035(9) -0.0001(9)
C59 0.0150(11) 0.0215(12) 0.0212(12) 0.0027(9) 0.0077(10) 0.0055(10)
C11 0.0189(11) 0.0204(12) 0.0169(11) 0.0048(9) 0.0061(10) 0.0056(9)
C41 0.0178(11) 0.0176(11) 0.0223(12) 0.0030(9) 0.0061(10) 0.0056(9)
C60 0.0161(11) 0.0243(13) 0.0260(13) 0.0030(10) 0.0067(10) 0.0059(10)
C32 0.0165(11) 0.0171(11) 0.0147(11) 0.0043(9) 0.0031(9) 0.0025(9)
C33 0.0131(11) 0.0201(12) 0.0255(13) 0.0018(9) 0.0062(10) 0.0027(10)
C24 0.0177(11) 0.0236(12) 0.0204(12) 0.0050(10) 0.0073(10) 0.0033(10)
C23 0.0120(10) 0.0201(12) 0.0242(12) 0.0024(9) 0.0042(9) 0.0081(10)
C15 0.0181(11) 0.0200(12) 0.0164(11) 0.0055(9) 0.0035(9) 0.0029(9)
C6 0.0158(11) 0.0208(12) 0.0169(11) 0.0019(9) 0.0037(9) 0.0075(9)
C64 0.0174(12) 0.0257(13) 0.0234(13) 0.0017(10) 0.0077(10) 0.0072(10)
C18 0.0106(10) 0.0194(11) 0.0211(12) 0.0038(9) 0.0055(9) 0.0067(9)
C42 0.0184(12) 0.0271(13) 0.0226(13) 0.0075(10) 0.0044(10) 0.0077(10)
C40 0.0112(10) 0.0197(11) 0.0186(11) 0.0033(9) 0.0046(9) 0.0034(9)
C47 0.0158(11) 0.0145(11) 0.0187(11) 0.0022(9) 0.0069(9) 0.0010(9)
C31 0.0142(11) 0.0203(12) 0.0172(11) 0.0037(9) 0.0060(9) 0.0040(9)
C3 0.0146(11) 0.0180(11) 0.0164(11) 0.0017(9) 0.0049(9) 0.0017(9)
C44 0.0138(11) 0.0226(12) 0.0171(11) 0.0044(9) 0.0023(9) 0.0044(9)
C19 0.0121(10) 0.0191(11) 0.0227(12) 0.0020(9) 0.0065(9) 0.0048(9)
C21 0.0159(11) 0.0191(12) 0.0343(14) 0.0047(9) 0.0077(11) 0.0102(11)
C7 0.0191(12) 0.0198(12) 0.0168(11) 0.0020(9) 0.0037(10) 0.0050(9)
C63 0.0187(12) 0.0340(15) 0.0393(16) 0.0075(11) 0.0111(12) 0.0199(13)
C28 0.0216(13) 0.0342(15) 0.0215(13) 0.0088(11) 0.0075(11) 0.0065(11)
C20 0.0168(11) 0.0174(11) 0.0308(14) 0.0048(9) 0.0090(10) 0.0043(10)
C1 0.0205(12) 0.0162(11) 0.0152(11) -0.0007(9) 0.0046(10) 0.0026(9)
C27 0.0175(11) 0.0206(12) 0.0202(12) 0.0049(9) 0.0042(10) 0.0066(10)
C22 0.0171(11) 0.0236(12) 0.0261(13) 0.0051(10) 0.0068(10) 0.0113(10)
C46 0.0189(12) 0.0264(13) 0.0242(13) 0.0093(10) 0.0070(10) 0.0079(10)
C10 0.0223(12) 0.0223(12) 0.0183(12) 0.0031(10) 0.0023(10) 0.0033(10)
C34 0.0209(12) 0.0205(12) 0.0254(13) 0.0039(10) 0.0102(11) -0.0003(10)
C52 0.0170(11) 0.0205(12) 0.0184(12) 0.0032(9) 0.0058(10) 0.0002(9)
C8 0.0238(13) 0.0214(12) 0.0209(12) 0.0075(10) 0.0039(10) 0.0070(10)
C9 0.0201(12) 0.0282(13) 0.0234(13) 0.0067(10) 0.0010(10) 0.0097(11)
C25 0.0204(13) 0.0305(14) 0.0263(14) 0.0006(11) 0.0064(11) 0.0010(11)
C37 0.0163(11) 0.0180(12) 0.0249(13) 0.0020(9) 0.0029(10) 0.0005(10)
C39 0.0168(11) 0.0262(13) 0.0145(11) 0.0043(10) 0.0021(9) 0.0017(10)
C17 0.0234(13) 0.0296(14) 0.0229(13) 0.0064(11) 0.0101(11) 0.0037(11)
C56 0.0205(12) 0.0215(12) 0.0181(12) 0.0025(10) 0.0024(10) 0.0025(10)
C12 0.0229(13) 0.0195(12) 0.0235(13) 0.0060(10) 0.0003(11) 0.0036(10)
C51 0.0215(12) 0.0194(12) 0.0225(13) -0.0012(10) 0.0052(10) -0.0010(10)
C43 0.0257(13) 0.0236(13) 0.0331(15) 0.0031(11) 0.0118(12) 0.0108(11)
C49 0.0264(13) 0.0195(12) 0.0256(13) 0.0053(10) 0.0065(11) 0.0056(10)
C4 0.0221(13) 0.0290(14) 0.0231(13) -0.0005(11) 0.0063(11) 0.0110(11)
C53 0.0220(12) 0.0190(12) 0.0258(13) 0.0009(10) 0.0023(11) 0.0052(10)
C38 0.0172(11) 0.0222(12) 0.0201(12) 0.0018(10) 0.0029(10) -0.0027(10)
C61 0.0249(14) 0.0231(13) 0.0369(16) 0.0025(11) 0.0134(12) 0.0009(12)
C16 0.0225(12) 0.0206(12) 0.0240(13) 0.0039(10) 0.0028(11) -0.0005(10)
C48 0.0196(12) 0.0175(11) 0.0217(12) 0.0047(9) 0.0050(10) 0.0018(9)
C62 0.0248(14) 0.0223(13) 0.0499(18) 0.0089(11) 0.0195(13) 0.0126(13)
C2 0.0128(10) 0.0193(11) 0.0196(12) -0.0004(9) 0.0054(9) 0.0037(9)
C5 0.0133(11) 0.0231(12) 0.0249(13) 0.0014(9) 0.0046(10) 0.0076(10)
C50 0.0297(14) 0.0167(12) 0.0284(14) -0.0007(10) 0.0092(12) 0.0008(10)
C26 0.0201(12) 0.0301(14) 0.0274(14) 0.0002(11) 0.0085(11) 0.0036(11)
C45 0.0209(12) 0.0298(14) 0.0194(12) 0.0061(10) 0.0056(10) 0.0094(10)
C55 0.0244(14) 0.0316(15) 0.0328(15) 0.0078(12) 0.0034(12) 0.0092(12)
C14 0.0308(15) 0.0267(14) 0.0249(14) 0.0105(12) 0.0036(12) -0.0002(11)
C29 0.0200(12) 0.0257(13) 0.0224(13) 0.0044(10) 0.0020(10) 0.0073(10)
C13 0.0348(16) 0.0215(13) 0.0372(17) -0.0016(12) -0.0030(13) 0.0101(12)
C54 0.0295(14) 0.0287(14) 0.0236(14) 0.0066(12) 0.0027(12) 0.0043(11)
C57 0.0195(13) 0.0371(16) 0.0355(16) 0.0057(12) 0.0010(12) 0.0113(13)
C58 0.0362(16) 0.0318(15) 0.0196(13) 0.0046(12) 0.0035(12) 0.0028(11)

loop_
_atom_type_symbol
_atom_type_scat_dispersion_real
_atom_type_scat_dispersion_imag
_atom_type_scat_Cromer_Mann_a1
_atom_type_scat_Cromer_Mann_a2
_atom_type_scat_Cromer_Mann_a3
_atom_type_scat_Cromer_Mann_a4
_atom_type_scat_Cromer_Mann_b1
_atom_type_scat_Cromer_Mann_b2
_atom_type_scat_Cromer_Mann_b3
_atom_type_scat_Cromer_Mann_b4
_atom_type_scat_Cromer_Mann_c
_atom_type_scat_source
_atom_type_scat_dispersion_source
C 0.00347 0.00161 2.31000 1.02000 1.58860 0.86500 20.84390 10.20750 0.56870 51.65120 0.215599998832 'International Tables Volume C Table 6.1.1.4 (pp. 500-502)' 'Henke, Gullikson and Davis, At. Data and Nucl. Data Tables, 1993, 54, 2'
Cl 0.14873 0.16029 11.46040 7.19640 6.25560 1.64550 0.01040 1.16620 18.51940 47.77840 -9.55739974976 'International Tables Volume C Table 6.1.1.4 (pp. 500-502)' 'Henke, Gullikson and Davis, At. Data and Nucl. Data Tables, 1993, 54, 2'
H 0.00000 0.00000 0.49300 0.32291 0.14019 0.04081 10.51090 26.12570 3.14236 57.79970 0.0030380000826 'International Tables Volume C Table 6.1.1.4 (pp. 500-502)' 'Henke, Gullikson and Davis, At. Data and Nucl. Data Tables, 1993, 54, 2'
Bi -3.98376 10.58997 33.36890 12.95100 16.58770 6.46920 0.70400 2.92380 8.79370 48.00930 13.5782003403 'International Tables Volume C Table 6.1.1.4 (pp. 500-502)' 'Henke, Gullikson and Davis, At. Data and Nucl. Data Tables, 1993, 54, 2'
N 0.00653 0.00323 12.21260 3.13220 2.01250 1.16630 0.00570 9.89330 28.99750 0.58260 -11.5290002823 'International Tables Volume C Table 6.1.1.4 (pp. 500-502)' 'Henke, Gullikson and Davis, At. Data and Nucl. Data Tables, 1993, 54, 2'
Ga 0.25329 1.65181 15.23540 6.70060 4.35910 2.96230 3.06690 0.24120 10.78050 61.41350 1.71889996529 'International Tables Volume C Table 6.1.1.4 (pp. 500-502)' 'Henke, Gullikson and Davis, At. Data and Nucl. Data Tables, 1993, 54, 2'

loop_
_geom_angle_atom_site_label_1
_geom_angle_atom_site_label_2
_geom_angle_atom_site_label_3
_geom_angle
_geom_angle_site_symmetry_1
_geom_angle_site_symmetry_3
_geom_angle_publ_flag
Ga1 Bi1 Ga2 116.124(8) . . ?
C59 Bi1 Ga2 92.62(6) . . ?
C59 Bi1 Ga1 97.14(6) . . ?
Cl2 Ga2 Bi1 117.359(19) . . ?
N3 Ga2 Bi1 107.22(6) . . ?
N3 Ga2 Cl2 102.98(6) . . ?
N4 Ga2 Bi1 125.62(6) . . ?
N4 Ga2 Cl2 104.72(6) . . ?
N4 Ga2 N3 94.28(8) . . ?
Cl1 Ga1 Bi1 118.670(19) . . ?
N1 Ga1 Bi1 129.48(6) . . ?
N1 Ga1 Cl1 102.96(6) . . ?
N2 Ga1 Bi1 103.60(6) . . ?
N2 Ga1 Cl1 102.04(6) . . ?
N2 Ga1 N1 93.61(8) . . ?
C18 N1 Ga1 126.27(15) . . ?
C3 N1 Ga1 117.06(16) . . ?
C3 N1 C18 116.36(19) . . ?
C30 N3 Ga2 120.05(15) . . ?
C35 N3 Ga2 120.77(14) . . ?
C35 N3 C30 118.78(19) . . ?
C32 N4 Ga2 119.61(16) . . ?
C47 N4 Ga2 123.11(15) . . ?
C47 N4 C32 117.23(19) . . ?
C6 N2 Ga1 119.87(15) . . ?
C1 N2 Ga1 119.63(17) . . ?
C1 N2 C6 120.1(2) . . ?
C33 C30 N3 122.1(2) . . ?
C31 C30 N3 123.2(2) . . ?
C31 C30 C33 114.7(2) . . ?
C41 C36 C35 123.6(2) . . ?
C37 C36 C35 117.5(2) . . ?
C37 C36 C41 118.9(2) . . ?
C36 C35 N3 119.7(2) . . ?
C40 C35 N3 118.6(2) . . ?
C40 C35 C36 121.8(2) . . ?
C60 C59 Bi1 116.61(19) . . ?
C64 C59 Bi1 124.43(18) . . ?
C64 C59 C60 118.9(2) . . ?
C6 C11 C15 121.1(2) . . ?
C10 C11 C15 120.7(2) . . ?
C10 C11 C6 118.2(2) . . ?
C42 C41 C36 110.7(2) . . ?
C43 C41 C36 112.0(2) . . ?
C43 C41 C42 110.2(2) . . ?
C61 C60 C59 120.3(3) . . ?
C31 C32 N4 124.2(2) . . ?
C34 C32 N4 119.1(2) . . ?
C34 C32 C31 116.7(2) . . ?
C25 C24 C19 112.6(2) . . ?
C26 C24 C19 110.9(2) . . ?
C26 C24 C25 109.9(2) . . ?
C27 C23 C18 121.8(2) . . ?
C22 C23 C18 118.3(2) . . ?
C22 C23 C27 119.9(2) . . ?
C17 C15 C11 111.5(2) . . ?
C16 C15 C11 113.5(2) . . ?
C16 C15 C17 109.7(2) . . ?
C11 C6 N2 118.4(2) . . ?
C7 C6 N2 119.9(2) . . ?
C7 C6 C11 121.7(2) . . ?
C63 C64 C59 120.8(2) . . ?
C23 C18 N1 120.6(2) . . ?
C19 C18 N1 118.0(2) . . ?
C19 C18 C23 121.2(2) . . ?
C44 C40 C35 121.3(2) . . ?
C39 C40 C35 118.3(2) . . ?
C39 C40 C44 120.3(2) . . ?
C52 C47 N4 120.4(2) . . ?
C48 C47 N4 118.1(2) . . ?
C48 C47 C52 121.5(2) . . ?
C32 C31 C30 127.9(2) . . ?
C2 C3 N1 124.3(2) . . ?
C5 C3 N1 119.3(2) . . ?
C5 C3 C2 116.4(2) . . ?
C46 C44 C40 110.7(2) . . ?
C45 C44 C40 113.6(2) . . ?
C45 C44 C46 109.4(2) . . ?
C18 C19 C24 121.7(2) . . ?
C20 C19 C24 120.3(2) . . ?
C20 C19 C18 118.0(2) . . ?
C22 C21 C20 119.7(2) . . ?
C8 C7 C6 117.5(2) . . ?
C12 C7 C6 123.3(2) . . ?
C12 C7 C8 119.3(2) . . ?
C62 C63 C64 120.1(3) . . ?
C21 C20 C19 121.6(2) . . ?
C4 C1 N2 120.8(2) . . ?
C2 C1 N2 122.7(2) . . ?
C2 C1 C4 116.4(2) . . ?
C28 C27 C23 110.2(2) . . ?
C29 C27 C23 112.5(2) . . ?
C29 C27 C28 110.4(2) . . ?
C21 C22 C23 121.1(2) . . ?
C9 C10 C11 121.1(2) . . ?
C56 C52 C47 122.4(2) . . ?
C51 C52 C47 118.2(2) . . ?
C51 C52 C56 119.4(2) . . ?
C9 C8 C7 121.3(2) . . ?
C8 C9 C10 120.2(2) . . ?
C38 C37 C36 121.6(2) . . ?
C38 C39 C40 120.8(2) . . ?
C57 C56 C52 111.0(2) . . ?
C58 C56 C52 111.9(2) . . ?
C58 C56 C57 110.2(2) . . ?
C14 C12 C7 111.1(2) . . ?
C13 C12 C7 111.1(2) . . ?
C13 C12 C14 110.4(2) . . ?
C50 C51 C52 120.9(2) . . ?
C50 C49 C48 121.2(3) . . ?
C55 C53 C48 112.3(2) . . ?
C54 C53 C48 110.7(2) . . ?
C54 C53 C55 110.0(2) . . ?
C39 C38 C37 120.0(2) . . ?
C62 C61 C60 120.0(3) . . ?
C49 C48 C47 117.7(2) . . ?
C53 C48 C47 123.0(2) . . ?
C53 C48 C49 119.2(2) . . ?
C61 C62 C63 119.8(3) . . ?
C1 C2 C3 127.8(2) . . ?
C49 C50 C51 120.3(3) . . ?

loop_
_geom_bond_atom_site_label_1
_geom_bond_atom_site_label_2
_geom_bond_distance
_geom_bond_site_symmetry_2
_geom_bond_publ_flag
Bi1 Ga2 2.7230(3) . ?
Bi1 Ga1 2.7248(4) . ?
Bi1 C59 2.264(3) . ?
Ga2 Cl2 2.2246(7) . ?
Ga2 N3 1.9877(19) . ?
Ga2 N4 1.9588(19) . ?
Ga1 Cl1 2.2101(6) . ?
Ga1 N1 1.975(2) . ?
Ga1 N2 1.997(2) . ?
N1 C18 1.454(3) . ?
N1 C3 1.342(3) . ?
N3 C30 1.332(3) . ?
N3 C35 1.455(3) . ?
N4 C32 1.343(3) . ?
N4 C47 1.449(3) . ?
N2 C6 1.445(3) . ?
N2 C1 1.327(3) . ?
C30 C33 1.512(3) . ?
C30 C31 1.409(3) . ?
C36 C35 1.405(3) . ?
C36 C41 1.518(4) . ?
C36 C37 1.402(3) . ?
C35 C40 1.404(3) . ?
C59 C60 1.391(3) . ?
C59 C64 1.383(4) . ?
C11 C15 1.528(3) . ?
C11 C6 1.407(3) . ?
C11 C10 1.388(4) . ?
C41 C42 1.532(3) . ?
C41 C43 1.538(3) . ?
C60 C61 1.400(4) . ?
C32 C31 1.387(3) . ?
C32 C34 1.514(3) . ?
C24 C19 1.526(4) . ?
C24 C25 1.529(4) . ?
C24 C26 1.536(3) . ?
C23 C18 1.401(3) . ?
C23 C27 1.524(3) . ?
C23 C22 1.394(3) . ?
C15 C17 1.528(3) . ?
C15 C16 1.532(3) . ?
C6 C7 1.411(3) . ?
C64 C63 1.389(4) . ?
C18 C19 1.415(3) . ?
C40 C44 1.529(3) . ?
C40 C39 1.396(3) . ?
C47 C52 1.400(3) . ?
C47 C48 1.409(4) . ?
C3 C2 1.393(4) . ?
C3 C5 1.513(3) . ?
C44 C46 1.536(3) . ?
C44 C45 1.533(3) . ?
C19 C20 1.391(4) . ?
C21 C20 1.378(4) . ?
C21 C22 1.391(4) . ?
C7 C8 1.399(4) . ?
C7 C12 1.524(3) . ?
C63 C62 1.386(4) . ?
C28 C27 1.532(3) . ?
C1 C4 1.506(4) . ?
C1 C2 1.411(3) . ?
C27 C29 1.527(4) . ?
C10 C9 1.384(4) . ?
C52 C56 1.519(4) . ?
C52 C51 1.399(3) . ?
C8 C9 1.380(4) . ?
C37 C38 1.378(4) . ?
C39 C38 1.388(4) . ?
C56 C57 1.523(4) . ?
C56 C58 1.531(4) . ?
C12 C14 1.532(4) . ?
C12 C13 1.534(4) . ?
C51 C50 1.377(4) . ?
C49 C48 1.397(4) . ?
C49 C50 1.378(4) . ?
C53 C48 1.524(4) . ?
C53 C55 1.530(4) . ?
C53 C54 1.528(4) . ?
C61 C62 1.378(4) . ?

loop_
_smtbx_masks_void_nr
_smtbx_masks_void_average_x
_smtbx_masks_void_average_y
_smtbx_masks_void_average_z
_smtbx_masks_void_volume
_smtbx_masks_void_count_electrons
_smtbx_masks_void_content
1 -0.035 0.000 0.000 929.0 138.2 ?
